data_7245321
loop_
_publ_author_name
'Mroweh, Nabil'
'Cauchy, Thomas'
'Vanthuyne, Nicolas'
'Avarvari, Narcis'

_publ_section_title
;
 Chiral diethyl-EDT-TTF and tetraethyl-BEDT-TTF: synthesis, structural
 characterization, radical cation salt and charge transfer complexes
;
_journal_name_full CrystEngComm
_journal_paper_doi 10.1039/D2CE00857B
_journal_year 2022
_chemical_formula_sum 'C18 H24 S8'
_chemical_formula_weight 496.85
_space_group_crystal_system tetragonal
_space_group_IT_number 92
_space_group_name_Hall 'P 4abw 2nw'
_space_group_name_H-M_alt 'P 41 21 2'
_atom_sites_solution_hydrogens geom
_audit_creation_method SHELXL-2016/4
_audit_update_record
;
2022-08-02 deposited with the CCDC.	2022-08-05 downloaded from the CCDC.
;
_cell_angle_alpha 90
_cell_angle_beta 90
_cell_angle_gamma 90
_cell_formula_units_Z 8
_cell_length_a 13.7056(2)
_cell_length_b 13.7056(2)
_cell_length_c 23.9209(5)
_cell_measurement_reflns_used 3478
_cell_measurement_temperature 150.00(10)
_cell_measurement_theta_max 72.1150
_cell_measurement_theta_min 4.5420
_cell_volume 4493.38(13)
_computing_structure_refinement 'SHELXL-2016/4 (Sheldrick, 2016)'
_computing_structure_solution 'SHELXT 2018/2 (Sheldrick, 2018)'
_diffrn_ambient_temperature 150.00(10)
_diffrn_measured_fraction_theta_full 0.997
_diffrn_measured_fraction_theta_max 0.990
_diffrn_measurement_device_type 'SuperNova, Single source at offset/far, AtlasS2'
_diffrn_radiation_type CuK\a
_diffrn_radiation_wavelength 1.54184
_diffrn_reflns_av_R_equivalents 0.0430
_diffrn_reflns_av_unetI/netI 0.0471
_diffrn_reflns_Laue_measured_fraction_full 0.997
_diffrn_reflns_Laue_measured_fraction_max 0.990
_diffrn_reflns_limit_h_max 12
_diffrn_reflns_limit_h_min -16
_diffrn_reflns_limit_k_max 15
_diffrn_reflns_limit_k_min -16
_diffrn_reflns_limit_l_max 26
_diffrn_reflns_limit_l_min -29
_diffrn_reflns_number 10826
_diffrn_reflns_point_group_measured_fraction_full 0.979
_diffrn_reflns_point_group_measured_fraction_max 0.964
_diffrn_reflns_theta_full 70.000
_diffrn_reflns_theta_max 72.321
_diffrn_reflns_theta_min 3.717
_exptl_absorpt_coefficient_mu 7.370
_exptl_crystal_colour orange
_exptl_crystal_density_diffrn 1.469
_exptl_crystal_description prism
_exptl_crystal_F_000 2080
_refine_diff_density_max 0.329
_refine_diff_density_min -0.327
_refine_diff_density_rms 0.064
_refine_ls_abs_structure_details
;
 Flack x determined using 1211 quotients [(I+)-(I-)]/[(I+)+(I-)]
 (Parsons, Flack and Wagner, Acta Cryst. B69 (2013) 249-259).
;
_refine_ls_abs_structure_Flack 0.00(4)
_refine_ls_extinction_method none
_refine_ls_goodness_of_fit_ref 1.153
_refine_ls_hydrogen_treatment constr
_refine_ls_matrix_type full
_refine_ls_number_parameters 240
_refine_ls_number_reflns 4273
_refine_ls_number_restraints 0
_refine_ls_restrained_S_all 1.153
_refine_ls_R_factor_all 0.0579
_refine_ls_R_factor_gt 0.0486
_refine_ls_shift/su_max 0.000
_refine_ls_shift/su_mean 0.000
_refine_ls_structure_factor_coef Fsqd
_refine_ls_weighting_details 'w=1/[\s^2^(Fo^2^)+(0.0236P)^2^+3.5966P] where P=(Fo^2^+2Fc^2^)/3'
_refine_ls_weighting_scheme calc
_refine_ls_wR_factor_gt 0.1004
_refine_ls_wR_factor_ref 0.1045
_reflns_Friedel_coverage 0.667
_reflns_Friedel_fraction_full 0.954
_reflns_Friedel_fraction_max 0.927
_reflns_number_gt 3672
_reflns_number_total 4273
_reflns_threshold_expression 'I > 2\s(I)'
_cod_data_source_file d2ce00857b3.cif
_cod_data_source_block shelx_CCDC5
_cod_original_cell_volume 4493.38(16)
_cod_database_code 7245321
_shelx_shelxl_version_number 2016/4
_shelx_space_group_comment
;
The symmetry employed for this shelxl refinement is uniquely defined
by the following loop, which should always be used as a source of
symmetry information in preference to the above space-group names.
They are only intended as comments.
;

loop_
_space_group_symop_operation_xyz
'x, y, z'
'-x, -y, z+1/2'
'-y+1/2, x+1/2, z+1/4'
'y+1/2, -x+1/2, z+3/4'
'-x+1/2, y+1/2, -z+1/4'
'x+1/2, -y+1/2, -z+3/4'
'y, x, -z'
'-y, -x, -z+1/2'

loop_
_atom_site_label
_atom_site_type_symbol
_atom_site_fract_x
_atom_site_fract_y
_atom_site_fract_z
_atom_site_U_iso_or_equiv
_atom_site_adp_type
_atom_site_occupancy
_atom_site_site_symmetry_order
_atom_site_calc_flag
_atom_site_refinement_flags_posn
_atom_site_refinement_flags_adp
_atom_site_refinement_flags_occupancy
_atom_site_disorder_assembly
_atom_site_disorder_group
S1A S 1.31645(12) 0.51896(12) 0.31282(6) 0.0274(3) Uani 1 1 d . . . . .
S3B S 0.48542(12) 0.48630(12) 0.43817(6) 0.0295(3) Uani 1 1 d . . . . .
S2A S 1.31892(13) 0.51351(12) 0.18915(5) 0.0281(3) Uani 1 1 d . . . . .
S1B S 0.31372(12) 0.32356(12) 0.43836(6) 0.0295(3) Uani 1 1 d . . . . .
S5A S 1.16039(13) 0.37415(13) 0.32652(6) 0.0328(4) Uani 1 1 d . . . . .
S6A S 1.16038(14) 0.36891(13) 0.17859(6) 0.0347(4) Uani 1 1 d . . . . .
S5B S 0.16221(14) 0.17335(14) 0.42615(6) 0.0361(4) Uani 1 1 d . . . . .
S6B S 0.63480(13) 0.63821(14) 0.42613(6) 0.0355(4) Uani 1 1 d . . . . .
C3B C 0.3673(4) 0.3673(4) 0.500000 0.0238(15) Uani 1 2 d S T P . .
C1A C 1.2319(5) 0.4415(5) 0.2798(2) 0.0249(13) Uani 1 1 d . . . . .
C6B C 0.7285(5) 0.6840(5) 0.4737(3) 0.0334(16) Uani 1 1 d . . . . .
H6B H 0.760667 0.737778 0.453976 0.040 Uiso 1 1 calc R U . . .
C4B C 0.4374(4) 0.4374(4) 0.500000 0.0238(16) Uani 1 2 d S T P . .
C1B C 0.2353(5) 0.2405(5) 0.4721(2) 0.0270(12) Uani 1 1 d . . . . .
C2A C 1.2341(5) 0.4373(5) 0.2238(2) 0.0245(12) Uani 1 1 d . . . . .
C9B C 0.0736(6) 0.1228(6) 0.4750(3) 0.0394(19) Uani 1 1 d . . . . .
H9B H 0.039161 0.071066 0.454787 0.047 Uiso 1 1 calc R U . . .
C5A C 1.1136(5) 0.2776(5) 0.2276(3) 0.0321(16) Uani 1 1 d . . . . .
H5A H 1.060296 0.244015 0.208178 0.039 Uiso 1 1 calc R U . . .
C3A C 1.3654(4) 0.5669(4) 0.2504(2) 0.0218(10) Uani 1 1 d . . . . .
C5B C 0.5659(5) 0.5669(5) 0.4718(3) 0.0273(13) Uani 1 1 d . . . . .
C4A C 1.0682(5) 0.3252(5) 0.2791(3) 0.0319(15) Uani 1 1 d . . . . .
H4A H 1.035634 0.272530 0.299589 0.038 Uiso 1 1 calc R U . . .
C7A C 1.1885(5) 0.1996(5) 0.2419(3) 0.0379(15) Uani 1 1 d . . . . .
H7A1 H 1.157011 0.150105 0.264572 0.045 Uiso 1 1 calc R U . . .
H7A2 H 1.239388 0.229124 0.264408 0.045 Uiso 1 1 calc R U . . .
C6A C 0.9893(6) 0.4013(6) 0.2670(3) 0.0443(19) Uani 1 1 d . . . . .
H6A1 H 1.018789 0.454703 0.246411 0.053 Uiso 1 1 calc R U . . .
H6A2 H 0.940569 0.371853 0.242840 0.053 Uiso 1 1 calc R U . . .
C7B C 0.8082(5) 0.6082(6) 0.4852(3) 0.0433(18) Uani 1 1 d . . . . .
H7B1 H 0.858146 0.638171 0.508259 0.052 Uiso 1 1 calc R U . . .
H7B2 H 0.779952 0.555022 0.506472 0.052 Uiso 1 1 calc R U . . .
C11B C -0.0563(7) 0.2442(9) 0.4446(4) 0.068(3) Uani 1 1 d . . . . .
H11A H -0.009694 0.268476 0.418052 0.102 Uiso 1 1 calc R U . . .
H11B H -0.094955 0.297289 0.458500 0.102 Uiso 1 1 calc R U . . .
H11C H -0.097999 0.197348 0.426672 0.102 Uiso 1 1 calc R U . . .
C8B C 0.8560(6) 0.5666(7) 0.4338(4) 0.055(2) Uani 1 1 d . . . . .
H8B1 H 0.806813 0.542579 0.408758 0.082 Uiso 1 1 calc R U . . .
H8B2 H 0.898597 0.514133 0.444307 0.082 Uiso 1 1 calc R U . . .
H8B3 H 0.893168 0.616674 0.415437 0.082 Uiso 1 1 calc R U . . .
C10B C -0.0034(6) 0.1961(7) 0.4924(3) 0.054(2) Uani 1 1 d . . . . .
H10A H -0.050899 0.163360 0.515882 0.065 Uiso 1 1 calc R U . . .
H10B H 0.027444 0.246432 0.514814 0.065 Uiso 1 1 calc R U . . .
C9A C 1.2359(8) 0.1499(6) 0.1919(4) 0.061(2) Uani 1 1 d . . . . .
H9A1 H 1.186188 0.128832 0.166268 0.091 Uiso 1 1 calc R U . . .
H9A2 H 1.272665 0.094438 0.204368 0.091 Uiso 1 1 calc R U . . .
H9A3 H 1.278608 0.195065 0.173396 0.091 Uiso 1 1 calc R U . . .
C8A C 0.9379(7) 0.4431(7) 0.3179(4) 0.063(2) Uani 1 1 d . . . . .
H8A1 H 0.907638 0.391216 0.338558 0.094 Uiso 1 1 calc R U . . .
H8A2 H 0.888986 0.488822 0.306105 0.094 Uiso 1 1 calc R U . . .
H8A3 H 0.984605 0.475696 0.341275 0.094 Uiso 1 1 calc R U . . .

loop_
_atom_site_aniso_label
_atom_site_aniso_U_11
_atom_site_aniso_U_22
_atom_site_aniso_U_33
_atom_site_aniso_U_23
_atom_site_aniso_U_13
_atom_site_aniso_U_12
S1A 0.0314(8) 0.0299(8) 0.0209(6) 0.0002(6) -0.0030(7) -0.0125(6)
S3B 0.0291(8) 0.0346(8) 0.0249(7) 0.0049(7) -0.0048(7) -0.0156(6)
S2A 0.0339(8) 0.0312(8) 0.0192(6) 0.0011(6) -0.0024(6) -0.0154(6)
S1B 0.0313(8) 0.0339(8) 0.0232(6) -0.0020(7) 0.0027(7) -0.0165(6)
S5A 0.0349(9) 0.0392(9) 0.0244(7) 0.0016(7) 0.0000(7) -0.0169(7)
S6A 0.0419(9) 0.0376(9) 0.0245(7) 0.0023(7) -0.0068(7) -0.0220(7)
S5B 0.0415(10) 0.0431(10) 0.0237(7) 0.0002(7) -0.0025(7) -0.0252(7)
S6B 0.0321(9) 0.0454(10) 0.0290(7) 0.0120(7) -0.0065(7) -0.0196(6)
C3B 0.022(2) 0.022(2) 0.028(4) 0.005(3) -0.005(3) -0.006(3)
C1A 0.027(3) 0.025(3) 0.023(3) 0.003(3) -0.008(3) -0.004(3)
C6B 0.032(3) 0.037(4) 0.032(3) 0.010(3) -0.008(3) -0.020(3)
C4B 0.022(2) 0.022(2) 0.028(4) -0.004(3) 0.004(3) -0.005(3)
C1B 0.024(3) 0.029(3) 0.028(2) -0.001(3) -0.003(3) -0.015(2)
C2A 0.024(3) 0.027(3) 0.022(3) 0.003(3) -0.004(3) -0.007(2)
C9B 0.044(4) 0.050(5) 0.024(3) -0.002(3) -0.005(3) -0.031(4)
C5A 0.032(4) 0.031(4) 0.033(3) 0.005(3) -0.005(3) -0.017(3)
C3A 0.024(3) 0.024(3) 0.017(2) 0.000(3) -0.006(3) 0.001(2)
C5B 0.021(3) 0.029(4) 0.032(3) 0.004(3) -0.003(3) -0.009(2)
C4A 0.030(3) 0.032(3) 0.033(3) 0.004(3) 0.000(3) -0.014(3)
C7A 0.050(4) 0.036(4) 0.028(3) 0.002(3) -0.002(3) -0.009(3)
C6A 0.033(4) 0.053(5) 0.047(4) 0.005(3) -0.006(3) -0.008(3)
C7B 0.034(4) 0.046(4) 0.050(4) 0.005(3) -0.009(3) -0.008(3)
C11B 0.045(5) 0.109(9) 0.051(5) 0.014(6) -0.010(4) -0.014(5)
C8B 0.045(5) 0.059(5) 0.060(5) -0.008(4) -0.009(4) -0.011(4)
C10B 0.042(4) 0.080(6) 0.040(4) 0.003(4) 0.001(4) -0.021(4)
C9A 0.085(7) 0.045(5) 0.052(5) -0.002(4) 0.002(5) -0.002(5)
C8A 0.048(5) 0.070(6) 0.070(6) -0.013(5) 0.005(5) 0.007(4)

loop_
_atom_type_symbol
_atom_type_description
_atom_type_scat_dispersion_real
_atom_type_scat_dispersion_imag
_atom_type_scat_source
C C 0.0181 0.0091 'International Tables Vol C Tables 4.2.6.8 and 6.1.1.4'
H H 0.0000 0.0000 'International Tables Vol C Tables 4.2.6.8 and 6.1.1.4'
S S 0.3331 0.5567 'International Tables Vol C Tables 4.2.6.8 and 6.1.1.4'

loop_
_geom_angle_atom_site_label_1
_geom_angle_atom_site_label_2
_geom_angle_atom_site_label_3
_geom_angle
_geom_angle_site_symmetry_1
_geom_angle_site_symmetry_3
_geom_angle_publ_flag
C1A S1A C3A 95.5(3) . . ?
C4B S3B C5B 95.1(3) . . ?
C3A S2A C2A 95.4(3) . . ?
C3B S1B C1B 95.2(3) . . ?
C1A S5A C4A 100.6(3) . . ?
C2A S6A C5A 99.9(3) . . ?
C1B S5B C9B 100.3(3) . . ?
C5B S6B C6B 100.5(3) . . ?
C4B C3B S1B 122.6(2) . 7_556 ?
C4B C3B S1B 122.6(2) . . ?
S1B C3B S1B 114.9(4) 7_556 . ?
C2A C1A S5A 128.9(5) . . ?
C2A C1A S1A 117.4(5) . . ?
S5A C1A S1A 113.6(3) . . ?
C6B C6B C7B 114.0(7) 7_556 . ?
C6B C6B S6B 111.7(5) 7_556 . ?
C7B C6B S6B 112.4(5) . . ?
C6B C6B H6B 106.0 7_556 . ?
C7B C6B H6B 106.0 . . ?
S6B C6B H6B 106.0 . . ?
C3B C4B S3B 122.4(2) . . ?
C3B C4B S3B 122.4(2) . 7_556 ?
S3B C4B S3B 115.2(4) . 7_556 ?
C1B C1B S5B 128.99(19) 7_556 . ?
C1B C1B S1B 117.32(18) 7_556 . ?
S5B C1B S1B 113.7(3) . . ?
C1A C2A S6A 128.8(5) . . ?
C1A C2A S2A 117.2(5) . . ?
S6A C2A S2A 113.9(3) . . ?
C10B C9B C9B 112.6(8) . 7_556 ?
C10B C9B S5B 112.8(6) . . ?
C9B C9B S5B 112.1(5) 7_556 . ?
C10B C9B H9B 106.2 . . ?
C9B C9B H9B 106.2 7_556 . ?
S5B C9B H9B 106.2 . . ?
C7A C5A C4A 113.2(6) . . ?
C7A C5A S6A 112.8(5) . . ?
C4A C5A S6A 111.6(5) . . ?
C7A C5A H5A 106.2 . . ?
C4A C5A H5A 106.2 . . ?
S6A C5A H5A 106.2 . . ?
C3A C3A S2A 122.6(6) 8_775 . ?
C3A C3A S1A 123.0(6) 8_775 . ?
S2A C3A S1A 114.4(3) . . ?
C5B C5B S6B 128.8(2) 7_556 . ?
C5B C5B S3B 117.3(2) 7_556 . ?
S6B C5B S3B 113.9(4) . . ?
C5A C4A C6A 115.2(6) . . ?
C5A C4A S5A 112.1(5) . . ?
C6A C4A S5A 110.9(5) . . ?
C5A C4A H4A 106.0 . . ?
C6A C4A H4A 106.0 . . ?
S5A C4A H4A 106.0 . . ?
C5A C7A C9A 115.2(6) . . ?
C5A C7A H7A1 108.5 . . ?
C9A C7A H7A1 108.5 . . ?
C5A C7A H7A2 108.5 . . ?
C9A C7A H7A2 108.5 . . ?
H7A1 C7A H7A2 107.5 . . ?
C8A C6A C4A 115.6(7) . . ?
C8A C6A H6A1 108.4 . . ?
C4A C6A H6A1 108.4 . . ?
C8A C6A H6A2 108.4 . . ?
C4A C6A H6A2 108.4 . . ?
H6A1 C6A H6A2 107.4 . . ?
C8B C7B C6B 114.8(6) . . ?
C8B C7B H7B1 108.6 . . ?
C6B C7B H7B1 108.6 . . ?
C8B C7B H7B2 108.6 . . ?
C6B C7B H7B2 108.6 . . ?
H7B1 C7B H7B2 107.5 . . ?
C10B C11B H11A 109.5 . . ?
C10B C11B H11B 109.5 . . ?
H11A C11B H11B 109.5 . . ?
C10B C11B H11C 109.5 . . ?
H11A C11B H11C 109.5 . . ?
H11B C11B H11C 109.5 . . ?
C7B C8B H8B1 109.5 . . ?
C7B C8B H8B2 109.5 . . ?
H8B1 C8B H8B2 109.5 . . ?
C7B C8B H8B3 109.5 . . ?
H8B1 C8B H8B3 109.5 . . ?
H8B2 C8B H8B3 109.5 . . ?
C11B C10B C9B 114.6(7) . . ?
C11B C10B H10A 108.6 . . ?
C9B C10B H10A 108.6 . . ?
C11B C10B H10B 108.6 . . ?
C9B C10B H10B 108.6 . . ?
H10A C10B H10B 107.6 . . ?
C7A C9A H9A1 109.5 . . ?
C7A C9A H9A2 109.5 . . ?
H9A1 C9A H9A2 109.5 . . ?
C7A C9A H9A3 109.5 . . ?
H9A1 C9A H9A3 109.5 . . ?
H9A2 C9A H9A3 109.5 . . ?
C6A C8A H8A1 109.5 . . ?
C6A C8A H8A2 109.5 . . ?
H8A1 C8A H8A2 109.5 . . ?
C6A C8A H8A3 109.5 . . ?
H8A1 C8A H8A3 109.5 . . ?
H8A2 C8A H8A3 109.5 . . ?

loop_
_geom_bond_atom_site_label_1
_geom_bond_atom_site_label_2
_geom_bond_distance
_geom_bond_site_symmetry_2
_geom_bond_publ_flag
S1A C1A 1.759(6) . ?
S1A C3A 1.764(6) . ?
S3B C4B 1.752(4) . ?
S3B C5B 1.757(6) . ?
S2A C3A 1.757(6) . ?
S2A C2A 1.770(6) . ?
S1B C3B 1.753(4) . ?
S1B C1B 1.761(5) . ?
S5A C1A 1.750(7) . ?
S5A C4A 1.826(7) . ?
S6A C2A 1.752(6) . ?
S6A C5A 1.830(7) . ?
S5B C1B 1.749(5) . ?
S5B C9B 1.822(7) . ?
S6B C5B 1.744(6) . ?
S6B C6B 1.826(6) . ?
C3B C4B 1.358(10) . ?
C3B S1B 1.753(4) 7_556 ?
C1A C2A 1.340(8) . ?
C6B C6B 1.527(14) 7_556 ?
C6B C7B 1.533(11) . ?
C6B H6B 0.9800 . ?
C4B S3B 1.752(4) 7_556 ?
C1B C1B 1.338(11) 7_556 ?
C9B C10B 1.516(12) . ?
C9B C9B 1.529(15) 7_556 ?
C9B H9B 0.9800 . ?
C5A C7A 1.521(10) . ?
C5A C4A 1.527(10) . ?
C5A H5A 0.9800 . ?
C3A C3A 1.312(11) 8_775 ?
C5B C5B 1.348(13) 7_556 ?
C4A C6A 1.531(10) . ?
C4A H4A 0.9800 . ?
C7A C9A 1.522(11) . ?
C7A H7A1 0.9700 . ?
C7A H7A2 0.9700 . ?
C6A C8A 1.520(12) . ?
C6A H6A1 0.9700 . ?
C6A H6A2 0.9700 . ?
C7B C8B 1.506(12) . ?
C7B H7B1 0.9700 . ?
C7B H7B2 0.9700 . ?
C11B C10B 1.506(12) . ?
C11B H11A 0.9600 . ?
C11B H11B 0.9600 . ?
C11B H11C 0.9600 . ?
C8B H8B1 0.9600 . ?
C8B H8B2 0.9600 . ?
C8B H8B3 0.9600 . ?
C10B H10A 0.9700 . ?
C10B H10B 0.9700 . ?
C9A H9A1 0.9600 . ?
C9A H9A2 0.9600 . ?
C9A H9A3 0.9600 . ?
C8A H8A1 0.9600 . ?
C8A H8A2 0.9600 . ?
C8A H8A3 0.9600 . ?

loop_
_geom_torsion_atom_site_label_1
_geom_torsion_atom_site_label_2
_geom_torsion_atom_site_label_3
_geom_torsion_atom_site_label_4
_geom_torsion
_geom_torsion_site_symmetry_1
_geom_torsion_site_symmetry_2
_geom_torsion_site_symmetry_3
_geom_torsion_site_symmetry_4
_geom_torsion_publ_flag
C1B S1B C3B C4B -179.8(3) . . . . ?
C1B S1B C3B S1B 0.2(3) . . . 7_556 ?
C4A S5A C1A C2A -15.6(10) . . . . ?
C4A S5A C1A S1A 168.6(4) . . . . ?
C3A S1A C1A C2A 4.1(8) . . . . ?
C3A S1A C1A S5A -179.6(4) . . . . ?
C5B S6B C6B C6B -50.8(6) . . . 7_556 ?
C5B S6B C6B C7B 78.9(6) . . . . ?
S1B C3B C4B S3B 176.63(13) 7_556 . . . ?
S1B C3B C4B S3B -3.37(13) . . . . ?
S1B C3B C4B S3B -3.37(13) 7_556 . . 7_556 ?
S1B C3B C4B S3B 176.63(13) . . . 7_556 ?
C5B S3B C4B C3B 179.8(3) . . . . ?
C5B S3B C4B S3B -0.2(3) . . . 7_556 ?
C9B S5B C1B C1B 15.5(13) . . . 7_556 ?
C9B S5B C1B S1B -166.0(5) . . . . ?
C3B S1B C1B C1B -0.8(10) . . . 7_556 ?
C3B S1B C1B S5B -179.5(4) . . . . ?
S5A C1A C2A S6A 4.8(14) . . . . ?
S1A C1A C2A S6A -179.6(4) . . . . ?
S5A C1A C2A S2A -177.9(4) . . . . ?
S1A C1A C2A S2A -2.2(11) . . . . ?
C5A S6A C2A C1A -18.9(10) . . . . ?
C5A S6A C2A S2A 163.7(4) . . . . ?
C3A S2A C2A C1A -0.9(8) . . . . ?
C3A S2A C2A S6A 176.9(4) . . . . ?
C1B S5B C9B C10B 77.8(6) . . . . ?
C1B S5B C9B C9B -50.6(7) . . . 7_556 ?
C2A S6A C5A C7A -76.0(5) . . . . ?
C2A S6A C5A C4A 52.7(6) . . . . ?
C2A S2A C3A C3A -178.5(3) . . . 8_775 ?
C2A S2A C3A S1A 3.6(4) . . . . ?
C1A S1A C3A C3A 177.6(3) . . . 8_775 ?
C1A S1A C3A S2A -4.5(4) . . . . ?
C6B S6B C5B C5B 14.6(13) . . . 7_556 ?
C6B S6B C5B S3B -165.1(5) . . . . ?
C4B S3B C5B C5B 0.7(10) . . . 7_556 ?
C4B S3B C5B S6B -179.5(4) . . . . ?
C7A C5A C4A C6A -177.6(6) . . . . ?
S6A C5A C4A C6A 53.9(7) . . . . ?
C7A C5A C4A S5A 54.3(7) . . . . ?
S6A C5A C4A S5A -74.2(6) . . . . ?
C1A S5A C4A C5A 49.8(6) . . . . ?
C1A S5A C4A C6A -80.6(5) . . . . ?
C4A C5A C7A C9A 180.0(6) . . . . ?
S6A C5A C7A C9A -52.1(8) . . . . ?
C5A C4A C6A C8A 175.2(7) . . . . ?
S5A C4A C6A C8A -56.1(8) . . . . ?
C6B C6B C7B C8B -177.5(5) 7_556 . . . ?
S6B C6B C7B C8B 54.1(8) . . . . ?
C9B C9B C10B C11B -178.1(6) 7_556 . . . ?
S5B C9B C10B C11B 53.8(9) . . . . ?
